data_7154460
loop_
_publ_author_name
'Otani, Takashi'
'Tamai, Yumiko'
'Seki, Kazunori'
'Kikuchi, Tomohiro'
'Miyazawa, Taiichiro'
'Saito, Takao'

_publ_section_title
;
 Stereo-controlled synthesis of polyheterocycles via the
 diene-transmissive hetero-Diels-Alder reaction of \b,\g-unsaturated
 \a-keto esters.
;
_journal_issue 21
_journal_name_full 'Organic &amp; biomolecular chemistry'
_journal_page_first 5875
_journal_page_last 5879
_journal_paper_doi 10.1039/c5ob00503e
_journal_volume 13
_journal_year 2015
_chemical_formula_sum 'C37 H36 N2 O7'
_chemical_formula_weight 620.68
_space_group_crystal_system triclinic
_space_group_IT_number 2
_space_group_name_Hall '-P 1'
_space_group_name_H-M_alt 'P -1'
_symmetry_space_group_name_Hall '-P 1'
_symmetry_space_group_name_H-M 'P -1'
_atom_sites_solution_hydrogens geom
_audit_creation_method SHELXL-2014/7
_audit_update_record
;
2015-02-20 deposited with the CCDC.
2015-04-14 downloaded from the CCDC.
;
_cell_angle_alpha 62.086(3)
_cell_angle_beta 69.920(2)
_cell_angle_gamma 84.326(3)
_cell_formula_units_Z 2
_cell_length_a 9.9745(19)
_cell_length_b 13.598(4)
_cell_length_c 14.519(3)
_cell_measurement_temperature 298(2)
_cell_volume 1629.8(7)
_computing_structure_refinement 'SHELXL-2014/7 (Sheldrick, 2014)'
_diffrn_ambient_temperature 298(2)
_diffrn_measured_fraction_theta_full 0.970
_diffrn_measured_fraction_theta_max 0.860
_diffrn_radiation_type MoK\a
_diffrn_radiation_wavelength 0.71073
_diffrn_reflns_av_R_equivalents 0.0161
_diffrn_reflns_av_unetI/netI 0.0281
_diffrn_reflns_laue_measured_fraction_full 0.970
_diffrn_reflns_laue_measured_fraction_max 0.860
_diffrn_reflns_limit_h_max 13
_diffrn_reflns_limit_h_min -13
_diffrn_reflns_limit_k_max 8
_diffrn_reflns_limit_k_min -18
_diffrn_reflns_limit_l_max 13
_diffrn_reflns_limit_l_min -19
_diffrn_reflns_number 9068
_diffrn_reflns_point_group_measured_fraction_full 0.970
_diffrn_reflns_point_group_measured_fraction_max 0.860
_diffrn_reflns_theta_full 25.242
_diffrn_reflns_theta_max 28.408
_diffrn_reflns_theta_min 2.180
_exptl_absorpt_coefficient_mu 0.088
_exptl_crystal_colour colorless
_exptl_crystal_density_diffrn 1.265
_exptl_crystal_description crystals
_exptl_crystal_F_000 656
_exptl_crystal_recrystallization_method 'Re-crystallisation from solvent: '
_exptl_crystal_size_max 0.100
_exptl_crystal_size_mid 0.080
_exptl_crystal_size_min 0.070
_refine_diff_density_max 0.258
_refine_diff_density_min -0.317
_refine_diff_density_rms 0.067
_refine_ls_extinction_method none
_refine_ls_goodness_of_fit_ref 1.033
_refine_ls_hydrogen_treatment constr
_refine_ls_matrix_type full
_refine_ls_number_parameters 417
_refine_ls_number_reflns 7056
_refine_ls_number_restraints 0
_refine_ls_restrained_S_all 1.033
_refine_ls_R_factor_all 0.0676
_refine_ls_R_factor_gt 0.0519
_refine_ls_shift/su_max 0.001
_refine_ls_shift/su_mean 0.000
_refine_ls_structure_factor_coef Fsqd
_refine_ls_weighting_details 'w=1/[\s^2^(Fo^2^)+(0.0697P)^2^+0.3900P] where P=(Fo^2^+2Fc^2^)/3'
_refine_ls_weighting_scheme calc
_refine_ls_wR_factor_gt 0.1334
_refine_ls_wR_factor_ref 0.1475
_reflns_Friedel_coverage 0.000
_reflns_number_gt 5331
_reflns_number_total 7056
_reflns_threshold_expression 'I > 2\s(I)'
_cod_data_source_file c5ob00503e2.cif
_cod_data_source_block ydkr
_cod_depositor_comments 'Adding full bibliography for 7154460--7154461.cif.'
_cod_original_cell_volume 1629.9(7)
_cod_database_code 7154460
_shelx_shelxl_version_number 2014/7
_shelx_space_group_comment
;
The symmetry employed for this shelxl refinement is uniquely defined
by the following loop, which should always be used as a source of
symmetry information in preference to the above space-group names.
They are only intended as comments.
;
_shelx_estimated_absorpt_t_min 0.991
_shelx_estimated_absorpt_t_max 0.994

loop_
_space_group_symop_operation_xyz
'x, y, z'
'-x, -y, -z'

loop_
_atom_site_label
_atom_site_type_symbol
_atom_site_fract_x
_atom_site_fract_y
_atom_site_fract_z
_atom_site_U_iso_or_equiv
_atom_site_adp_type
_atom_site_occupancy
_atom_site_site_symmetry_order
_atom_site_calc_flag
_atom_site_refinement_flags_posn
_atom_site_refinement_flags_adp
O2 O 0.78018(12) 0.52774(9) 0.25253(10) 0.0549(3) Uani 1 1 d . .
O4 O 0.51593(14) 0.32667(10) 0.25306(10) 0.0583(3) Uani 1 1 d . .
O3 O 0.47812(12) 0.44497(9) 0.33300(10) 0.0536(3) Uani 1 1 d . .
O0 O 0.79229(13) 0.12114(10) 0.46198(12) 0.0665(4) Uani 1 1 d . .
O1 O 1.04209(13) 0.44479(11) 0.34369(12) 0.0681(4) Uani 1 1 d . .
C17 C 0.48833(16) 0.21106(12) 0.48360(13) 0.0444(3) Uani 1 1 d . .
H28 H 0.5439 0.1703 0.4442 0.053 Uiso 1 1 calc R U
N0 N 0.93811(13) 0.28127(10) 0.37973(11) 0.0460(3) Uani 1 1 d . .
C0 C 0.70850(16) 0.27553(12) 0.50417(13) 0.0436(3) Uani 1 1 d . .
H1 H 0.6703 0.2277 0.5844 0.052 Uiso 1 1 calc R U
C12 C 0.58669(15) 0.30580(12) 0.45772(12) 0.0410(3) Uani 1 1 d . .
C4 C 1.05664(16) 0.25092(13) 0.31016(14) 0.0474(4) Uani 1 1 d . .
C21 C 0.43206(16) 0.12871(12) 0.60606(13) 0.0456(3) Uani 1 1 d . .
C1 C 0.81284(16) 0.21288(13) 0.45018(13) 0.0461(4) Uani 1 1 d . .
C22 C 0.45795(18) 0.01720(14) 0.64327(15) 0.0549(4) Uani 1 1 d . .
H2 H 0.5108 -0.0078 0.5927 0.066 Uiso 1 1 calc R U
C13 C 0.57607(16) 0.41103(12) 0.38790(13) 0.0442(3) Uani 1 1 d . .
C2 C 0.94140(17) 0.37680(13) 0.39168(14) 0.0489(4) Uani 1 1 d . .
C3 C 0.80177(17) 0.37474(13) 0.47873(14) 0.0481(4) Uani 1 1 d . .
H3 H 0.8224 0.3574 0.5458 0.058 Uiso 1 1 calc R U
C5 C 1.11883(17) 0.15193(15) 0.35609(15) 0.0523(4) Uani 1 1 d . .
H4 H 1.0846 0.1051 0.4320 0.063 Uiso 1 1 calc R U
C11 C 0.67119(17) 0.50843(12) 0.35532(14) 0.0487(4) Uani 1 1 d . .
H29 H 0.6154 0.5741 0.3437 0.058 Uiso 1 1 calc R U
C18 C 0.36477(18) 0.25838(15) 0.43913(14) 0.0549(4) Uani 1 1 d . .
H5 H 0.3209 0.2012 0.4342 0.066 Uiso 1 1 calc R U
H6 H 0.2927 0.2794 0.4902 0.066 Uiso 1 1 calc R U
C10 C 0.73397(18) 0.48593(14) 0.44410(15) 0.0530(4) Uani 1 1 d . .
H7 H 0.6590 0.4854 0.5081 0.064 Uiso 1 1 calc R U
H8 H 0.8058 0.5454 0.4164 0.064 Uiso 1 1 calc R U
C16 C 0.41590(18) 0.35825(15) 0.32708(15) 0.0534(4) Uani 1 1 d . .
H30 H 0.3342 0.3860 0.3014 0.064 Uiso 1 1 calc R U
C6 C 1.23230(18) 0.12326(17) 0.28803(18) 0.0623(5) Uani 1 1 d . .
H9 H 1.2741 0.0567 0.3183 0.075 Uiso 1 1 calc R U
C23 C 0.3513(2) 0.16307(16) 0.68361(15) 0.0650(5) Uani 1 1 d . .
H10 H 0.3320 0.2377 0.6601 0.078 Uiso 1 1 calc R U
C7 C 1.2833(2) 0.19274(19) 0.17606(19) 0.0694(5) Uani 1 1 d . .
H11 H 1.3603 0.1736 0.1307 0.083 Uiso 1 1 calc R U
C8 C 1.1064(2) 0.32038(16) 0.19778(16) 0.0638(5) Uani 1 1 d . .
H12 H 1.0639 0.3865 0.1671 0.077 Uiso 1 1 calc R U
C24 C 0.4062(2) -0.05760(17) 0.75486(19) 0.0724(6) Uani 1 1 d . .
H13 H 0.4245 -0.1324 0.7787 0.087 Uiso 1 1 calc R U
C14 C 0.8402(2) 0.63972(16) 0.18613(19) 0.0742(6) Uani 1 1 d . .
H14 H 0.8666 0.6648 0.2305 0.089 Uiso 1 1 calc R U
H15 H 0.7703 0.6878 0.1575 0.089 Uiso 1 1 calc R U
C25 C 0.2994(3) 0.0885(2) 0.79481(17) 0.0780(6) Uani 1 1 d . .
H16 H 0.2453 0.1128 0.8457 0.094 Uiso 1 1 calc R U
C19 C 0.5644(3) 0.41451(19) 0.14177(17) 0.0827(7) Uani 1 1 d . .
H17 H 0.6042 0.4779 0.1400 0.099 Uiso 1 1 calc R U
H18 H 0.4839 0.4382 0.1153 0.099 Uiso 1 1 calc R U
C26 C 0.3282(2) -0.0225(2) 0.83047(17) 0.0786(7) Uani 1 1 d . .
H19 H 0.2946 -0.0730 0.9055 0.094 Uiso 1 1 calc R U
C9 C 1.2206(2) 0.29053(19) 0.13096(18) 0.0746(6) Uani 1 1 d . .
H20 H 1.2552 0.3371 0.0550 0.089 Uiso 1 1 calc R U
C20 C 0.6708(4) 0.3788(3) 0.0705(2) 0.1485(17) Uani 1 1 d . .
H34 H 0.7523 0.3584 0.0947 0.223 Uiso 1 1 calc R U
H35 H 0.6997 0.4385 -0.0040 0.223 Uiso 1 1 calc R U
H36 H 0.6318 0.3155 0.0728 0.223 Uiso 1 1 calc R U
C15 C 0.9685(3) 0.6461(2) 0.0931(2) 0.0920(8) Uani 1 1 d . .
H31 H 1.0397 0.6020 0.1217 0.138 Uiso 1 1 calc R U
H32 H 1.0064 0.7223 0.0458 0.138 Uiso 1 1 calc R U
H33 H 0.9426 0.6180 0.0514 0.138 Uiso 1 1 calc R U
N1 N 0.10824(16) 0.92683(13) 0.21427(12) 0.0579(4) Uani 1 1 d . .
O5 O 0.00652(17) 0.82073(15) 0.40311(12) 0.0917(5) Uani 1 1 d . .
O6 O 0.1555(2) 1.07616(14) 0.03986(12) 0.0997(6) Uani 1 1 d . .
C27 C 0.21457(19) 0.85466(15) 0.19224(14) 0.0534(4) Uani 1 1 d . .
C33 C 0.01245(19) 0.90425(17) 0.31906(15) 0.0604(5) Uani 1 1 d . .
C34 C -0.07438(19) 1.00148(18) 0.30396(17) 0.0633(5) Uani 1 1 d . .
H21 H -0.1476 1.0094 0.3600 0.076 Uiso 1 1 calc R U
C35 C 0.0873(2) 1.03194(16) 0.13710(16) 0.0642(5) Uani 1 1 d . .
C36 C -0.0321(2) 1.07408(17) 0.20003(18) 0.0658(5) Uani 1 1 d . .
H22 H -0.0708 1.1422 0.1697 0.079 Uiso 1 1 calc R U
C28 C 0.3570(2) 0.89279(17) 0.14046(18) 0.0682(5) Uani 1 1 d . .
H23 H 0.3845 0.9657 0.1194 0.082 Uiso 1 1 calc R U
C29 C 0.4196(3) 0.71383(19) 0.1537(2) 0.0826(6) Uani 1 1 d . .
H24 H 0.4885 0.6661 0.1410 0.099 Uiso 1 1 calc R U
C30 C 0.1759(2) 0.74559(18) 0.22486(19) 0.0732(6) Uani 1 1 d . .
H25 H 0.0800 0.7192 0.2597 0.088 Uiso 1 1 calc R U
C31 C 0.4591(2) 0.82191(19) 0.1200(2) 0.0766(6) Uani 1 1 d . .
H26 H 0.5550 0.8481 0.0831 0.092 Uiso 1 1 calc R U
C32 C 0.2790(3) 0.67599(19) 0.2059(2) 0.0899(7) Uani 1 1 d . .
H27 H 0.2525 0.6022 0.2290 0.108 Uiso 1 1 calc R U

loop_
_atom_site_aniso_label
_atom_site_aniso_U_11
_atom_site_aniso_U_22
_atom_site_aniso_U_33
_atom_site_aniso_U_23
_atom_site_aniso_U_13
_atom_site_aniso_U_12
O2 0.0542(7) 0.0438(6) 0.0539(7) -0.0193(5) -0.0078(5) -0.0003(5)
O4 0.0665(8) 0.0542(7) 0.0478(6) -0.0203(5) -0.0159(6) 0.0014(6)
O3 0.0505(6) 0.0469(6) 0.0650(7) -0.0242(5) -0.0260(6) 0.0116(5)
O0 0.0479(7) 0.0468(7) 0.0949(10) -0.0359(7) -0.0083(6) 0.0024(5)
O1 0.0463(7) 0.0625(8) 0.0896(10) -0.0367(7) -0.0106(6) -0.0093(6)
C17 0.0418(8) 0.0433(8) 0.0456(8) -0.0221(7) -0.0088(6) -0.0007(6)
N0 0.0360(6) 0.0456(7) 0.0510(7) -0.0211(6) -0.0108(5) 0.0029(5)
C0 0.0396(7) 0.0422(7) 0.0430(8) -0.0174(6) -0.0102(6) 0.0016(6)
C12 0.0360(7) 0.0418(7) 0.0424(8) -0.0215(6) -0.0070(6) 0.0030(6)
C4 0.0344(7) 0.0531(9) 0.0545(9) -0.0266(7) -0.0127(6) 0.0037(6)
C21 0.0431(8) 0.0431(8) 0.0485(8) -0.0197(7) -0.0126(6) -0.0069(6)
C1 0.0379(7) 0.0426(8) 0.0516(9) -0.0184(7) -0.0134(6) 0.0047(6)
C22 0.0434(8) 0.0476(9) 0.0653(11) -0.0196(8) -0.0183(8) 0.0025(7)
C13 0.0387(7) 0.0431(8) 0.0500(8) -0.0238(7) -0.0120(6) 0.0070(6)
C2 0.0409(8) 0.0505(8) 0.0553(9) -0.0240(7) -0.0166(7) 0.0017(6)
C3 0.0457(8) 0.0521(9) 0.0493(9) -0.0261(7) -0.0148(7) 0.0009(7)
C5 0.0401(8) 0.0597(10) 0.0600(10) -0.0276(8) -0.0219(7) 0.0082(7)
C11 0.0463(8) 0.0382(7) 0.0583(10) -0.0244(7) -0.0118(7) 0.0066(6)
C18 0.0443(9) 0.0624(10) 0.0539(10) -0.0243(8) -0.0135(7) -0.0046(7)
C10 0.0508(9) 0.0501(9) 0.0637(10) -0.0359(8) -0.0115(8) 0.0023(7)
C16 0.0450(8) 0.0578(9) 0.0563(10) -0.0233(8) -0.0205(7) 0.0036(7)
C6 0.0415(9) 0.0727(12) 0.0842(14) -0.0449(11) -0.0257(9) 0.0170(8)
C23 0.0820(13) 0.0521(10) 0.0520(10) -0.0255(8) -0.0055(9) -0.0142(9)
C7 0.0427(9) 0.0901(14) 0.0816(14) -0.0540(12) -0.0080(9) 0.0073(9)
C8 0.0567(10) 0.0594(10) 0.0577(11) -0.0201(9) -0.0100(8) 0.0050(8)
C24 0.0531(10) 0.0550(10) 0.0800(14) -0.0038(10) -0.0279(10) -0.0015(8)
C14 0.0673(12) 0.0520(10) 0.0754(13) -0.0143(9) -0.0119(10) -0.0054(9)
C25 0.0922(16) 0.0840(15) 0.0496(11) -0.0306(10) -0.0060(10) -0.0275(12)
C19 0.1035(17) 0.0718(13) 0.0500(11) -0.0161(10) -0.0172(11) 0.0046(12)
C26 0.0708(13) 0.0857(15) 0.0508(11) -0.0022(10) -0.0228(10) -0.0244(11)
C9 0.0631(12) 0.0821(14) 0.0570(11) -0.0279(10) -0.0003(9) -0.0019(10)
C20 0.186(4) 0.0834(18) 0.0764(18) -0.0144(15) 0.036(2) 0.009(2)
C15 0.0818(15) 0.0795(15) 0.0679(14) -0.0100(11) -0.0040(12) -0.0066(12)
N1 0.0552(8) 0.0638(9) 0.0442(8) -0.0208(7) -0.0118(6) 0.0067(7)
O5 0.0782(10) 0.1110(12) 0.0474(8) -0.0150(8) -0.0137(7) 0.0244(9)
O6 0.1260(14) 0.0832(11) 0.0486(8) -0.0150(7) -0.0088(9) 0.0203(10)
C27 0.0538(9) 0.0560(9) 0.0467(9) -0.0219(7) -0.0152(7) 0.0024(7)
C33 0.0472(9) 0.0816(13) 0.0456(9) -0.0251(9) -0.0148(7) 0.0059(8)
C34 0.0432(9) 0.0886(14) 0.0641(12) -0.0416(11) -0.0170(8) 0.0079(9)
C35 0.0712(12) 0.0630(11) 0.0506(10) -0.0219(9) -0.0187(9) 0.0071(9)
C36 0.0588(11) 0.0671(12) 0.0733(13) -0.0332(10) -0.0252(10) 0.0105(9)
C28 0.0589(11) 0.0577(10) 0.0766(13) -0.0304(10) -0.0089(9) -0.0037(8)
C29 0.0796(15) 0.0698(13) 0.0985(17) -0.0449(13) -0.0251(13) 0.0171(11)
C30 0.0612(12) 0.0696(12) 0.0836(14) -0.0340(11) -0.0166(10) -0.0104(9)
C31 0.0565(11) 0.0771(14) 0.0873(15) -0.0398(12) -0.0118(10) 0.0044(10)
C32 0.0923(17) 0.0601(12) 0.116(2) -0.0452(13) -0.0259(15) 0.0009(11)

loop_
_atom_type_symbol
_atom_type_description
_atom_type_scat_dispersion_real
_atom_type_scat_dispersion_imag
_atom_type_scat_source
C C 0.0033 0.0016 'International Tables Vol C Tables 4.2.6.8 and 6.1.1.4'
H H 0.0000 0.0000 'International Tables Vol C Tables 4.2.6.8 and 6.1.1.4'
N N 0.0061 0.0033 'International Tables Vol C Tables 4.2.6.8 and 6.1.1.4'
O O 0.0106 0.0060 'International Tables Vol C Tables 4.2.6.8 and 6.1.1.4'

loop_
_geom_angle_atom_site_label_1
_geom_angle_atom_site_label_2
_geom_angle_atom_site_label_3
_geom_angle
C14 O2 C11 113.76(14)
C16 O4 C19 113.51(15)
C13 O3 C16 114.99(12)
C21 C17 C12 112.99(13)
C21 C17 C18 110.89(13)
C12 C17 C18 109.91(13)
C1 N0 C2 112.81(13)
C1 N0 C4 123.21(13)
C2 N0 C4 123.72(13)
C12 C0 C1 108.64(13)
C12 C0 C3 115.58(12)
C1 C0 C3 103.88(12)
C13 C12 C0 120.49(13)
C13 C12 C17 121.45(14)
C0 C12 C17 117.73(12)
C8 C4 C5 120.60(16)
C8 C4 N0 119.36(15)
C5 C4 N0 120.03(15)
C22 C21 C23 118.17(16)
C22 C21 C17 120.90(15)
C23 C21 C17 120.92(15)
O0 C1 N0 124.38(15)
O0 C1 C0 127.25(14)
N0 C1 C0 108.34(13)
C21 C22 C24 120.72(19)
C12 C13 O3 124.67(14)
C12 C13 C11 124.84(15)
O3 C13 C11 110.47(13)
O1 C2 N0 124.42(15)
O1 C2 C3 127.43(16)
N0 C2 C3 108.06(13)
C2 C3 C10 113.09(14)
C2 C3 C0 105.02(13)
C10 C3 C0 115.05(13)
C6 C5 C4 119.46(17)
O2 C11 C13 106.44(13)
O2 C11 C10 111.84(13)
C13 C11 C10 111.19(13)
C16 C18 C17 111.36(13)
C11 C10 C3 111.45(13)
O4 C16 O3 110.45(13)
O4 C16 C18 109.11(14)
O3 C16 C18 110.27(14)
C7 C6 C5 120.20(18)
C25 C23 C21 121.14(19)
C6 C7 C9 120.04(18)
C4 C8 C9 119.12(18)
C26 C24 C22 120.53(19)
O2 C14 C15 109.27(18)
C23 C25 C26 119.8(2)
O4 C19 C20 111.1(2)
C24 C26 C25 119.67(18)
C7 C9 C8 120.58(19)
C35 N1 C33 109.06(16)
C35 N1 C27 126.28(15)
C33 N1 C27 124.60(15)
C28 C27 C30 119.40(18)
C28 C27 N1 120.25(17)
C30 C27 N1 120.33(17)
O5 C33 N1 124.69(19)
O5 C33 C34 128.88(18)
N1 C33 C34 106.43(16)
C36 C34 C33 109.01(17)
O6 C35 N1 125.04(19)
O6 C35 C36 129.00(19)
N1 C35 C36 105.96(16)
C34 C36 C35 109.53(18)
C27 C28 C31 119.71(19)
C32 C29 C31 119.9(2)
C32 C30 C27 120.0(2)
C29 C31 C28 120.3(2)
C29 C32 C30 120.7(2)

loop_
_geom_bond_atom_site_label_1
_geom_bond_atom_site_label_2
_geom_bond_distance
O2 C14 1.420(2)
O2 C11 1.4330(19)
O4 C16 1.395(2)
O4 C19 1.429(2)
O3 C13 1.3799(19)
O3 C16 1.435(2)
O0 C1 1.206(2)
O1 C2 1.2037(19)
C17 C21 1.518(2)
C17 C12 1.519(2)
C17 C18 1.533(2)
N0 C1 1.3906(19)
N0 C2 1.394(2)
N0 C4 1.4360(19)
C0 C12 1.518(2)
C0 C1 1.521(2)
C0 C3 1.539(2)
C12 C13 1.331(2)
C4 C8 1.376(2)
C4 C5 1.386(2)
C21 C22 1.382(2)
C21 C23 1.389(2)
C22 C24 1.383(3)
C13 C11 1.494(2)
C2 C3 1.518(2)
C3 C10 1.522(2)
C5 C6 1.384(2)
C11 C10 1.515(3)
C18 C16 1.500(2)
C6 C7 1.372(3)
C23 C25 1.378(3)
C7 C9 1.374(3)
C8 C9 1.387(3)
C24 C26 1.367(3)
C14 C15 1.482(3)
C25 C26 1.383(3)
C19 C20 1.432(4)
N1 C35 1.394(2)
N1 C33 1.394(2)
N1 C27 1.430(2)
O5 C33 1.204(2)
O6 C35 1.202(2)
C27 C28 1.378(3)
C27 C30 1.380(3)
C33 C34 1.476(3)
C34 C36 1.296(3)
C35 C36 1.480(3)
C28 C31 1.386(3)
C29 C32 1.361(3)
C29 C31 1.365(3)
C30 C32 1.373(3)

loop_
_geom_torsion_atom_site_label_1
_geom_torsion_atom_site_label_2
_geom_torsion_atom_site_label_3
_geom_torsion_atom_site_label_4
_geom_torsion
C1 C0 C12 C13 -107.78(16)
C3 C0 C12 C13 8.5(2)
C1 C0 C12 C17 65.72(16)
C3 C0 C12 C17 -178.04(13)
C21 C17 C12 C13 -136.32(15)
C18 C17 C12 C13 -11.9(2)
C21 C17 C12 C0 50.25(18)
C18 C17 C12 C0 174.70(13)
C1 N0 C4 C8 123.92(18)
C2 N0 C4 C8 -62.4(2)
C1 N0 C4 C5 -55.4(2)
C2 N0 C4 C5 118.34(18)
C12 C17 C21 C22 -121.05(16)
C18 C17 C21 C22 115.03(17)
C12 C17 C21 C23 59.9(2)
C18 C17 C21 C23 -64.0(2)
C2 N0 C1 O0 -172.52(17)
C4 N0 C1 O0 1.8(3)
C2 N0 C1 C0 9.53(18)
C4 N0 C1 C0 -176.15(13)
C12 C0 C1 O0 -67.9(2)
C3 C0 C1 O0 168.50(17)
C12 C0 C1 N0 109.94(14)
C3 C0 C1 N0 -13.62(16)
C23 C21 C22 C24 -0.8(3)
C17 C21 C22 C24 -179.81(16)
C0 C12 C13 O3 173.25(13)
C17 C12 C13 O3 0.0(2)
C0 C12 C13 C11 -4.8(2)
C17 C12 C13 C11 -178.03(14)
C16 O3 C13 C12 -18.8(2)
C16 O3 C13 C11 159.44(13)
C1 N0 C2 O1 175.85(17)
C4 N0 C2 O1 1.6(3)
C1 N0 C2 C3 -1.02(18)
C4 N0 C2 C3 -175.31(14)
O1 C2 C3 C10 49.4(2)
N0 C2 C3 C10 -133.90(15)
O1 C2 C3 C0 175.58(17)
N0 C2 C3 C0 -7.67(17)
C12 C0 C3 C2 -106.34(15)
C1 C0 C3 C2 12.56(16)
C12 C0 C3 C10 18.7(2)
C1 C0 C3 C10 137.56(14)
C8 C4 C5 C6 0.2(3)
N0 C4 C5 C6 179.52(15)
C14 O2 C11 C13 154.03(15)
C14 O2 C11 C10 -84.35(18)
C12 C13 C11 O2 96.41(18)
O3 C13 C11 O2 -81.86(15)
C12 C13 C11 C10 -25.6(2)
O3 C13 C11 C10 156.10(13)
C21 C17 C18 C16 166.61(14)
C12 C17 C18 C16 40.95(19)
O2 C11 C10 C3 -68.23(17)
C13 C11 C10 C3 50.61(18)
C2 C3 C10 C11 72.46(18)
C0 C3 C10 C11 -48.22(19)
C19 O4 C16 O3 -62.6(2)
C19 O4 C16 C18 176.05(17)
C13 O3 C16 O4 -72.27(17)
C13 O3 C16 C18 48.41(18)
C17 C18 C16 O4 61.03(18)
C17 C18 C16 O3 -60.45(18)
C4 C5 C6 C7 0.4(3)
C22 C21 C23 C25 0.6(3)
C17 C21 C23 C25 179.68(18)
C5 C6 C7 C9 -0.8(3)
C5 C4 C8 C9 -0.6(3)
N0 C4 C8 C9 -179.84(18)
C21 C22 C24 C26 0.1(3)
C11 O2 C14 C15 169.50(18)
C21 C23 C25 C26 0.2(3)
C16 O4 C19 C20 177.7(3)
C22 C24 C26 C25 0.8(3)
C23 C25 C26 C24 -0.9(3)
C6 C7 C9 C8 0.4(3)
C4 C8 C9 C7 0.2(3)
C35 N1 C27 C28 54.3(3)
C33 N1 C27 C28 -122.6(2)
C35 N1 C27 C30 -127.2(2)
C33 N1 C27 C30 55.9(3)
C35 N1 C33 O5 -178.5(2)
C27 N1 C33 O5 -1.1(3)
C35 N1 C33 C34 1.2(2)
C27 N1 C33 C34 178.49(16)
O5 C33 C34 C36 179.2(2)
N1 C33 C34 C36 -0.4(2)
C33 N1 C35 O6 178.4(2)
C27 N1 C35 O6 1.1(3)
C33 N1 C35 C36 -1.4(2)
C27 N1 C35 C36 -178.68(17)
C33 C34 C36 C35 -0.4(2)
O6 C35 C36 C34 -178.6(2)
N1 C35 C36 C34 1.2(2)
C30 C27 C28 C31 1.2(3)
N1 C27 C28 C31 179.74(19)
C28 C27 C30 C32 0.2(3)
N1 C27 C30 C32 -178.4(2)
C32 C29 C31 C28 1.2(4)
C27 C28 C31 C29 -1.9(4)
C31 C29 C32 C30 0.2(4)
C27 C30 C32 C29 -0.9(4)
